data_7117483
loop_
_publ_author_name
'Robert T. Cooper'
'F. Mark Chadwick'
'Andrew E. Ashley'
'Dermot O'Hare'

_publ_section_title
;
 Double CO2 activation by 14-electron eta^8^-permethylpentalene titanium
 dialkyl complexes
;
_journal_name_full Chem.Commun.
_journal_page_first 11856
_journal_paper_doi 10.1039/C5cc04094A
_journal_volume 51
_journal_year 2015
_chemical_absolute_configuration .
_chemical_compound_source SYN
_chemical_formula_moiety 'C30 H32 O4 Ti1'
_chemical_formula_sum 'C30 H32 O4 Ti'
_chemical_formula_weight 504.48
_chemical_name_systematic Pn*Ti(O2CBz)2
_chemical_properties_physical 'Air-sensitive, Moisture-sensitive'
_space_group_IT_number 15
_symmetry_cell_setting monoclinic
_symmetry_space_group_name_Hall '-C 2yc'
_symmetry_space_group_name_H-M 'C 1 2/c 1'
_atom_sites_solution_hydrogens difmap
_atom_sites_solution_primary direct
_audit_creation_date 11-12-07
_audit_creation_method CRYSTALS_ver_14.23
_audit_update_record
;
2015-05-07 deposited with the CCDC.
2015-06-18 downloaded from the CCDC.
;
_cell_angle_alpha 90
_cell_angle_beta 119.2628(9)
_cell_angle_gamma 90
_cell_formula_units_Z 8
_cell_length_a 34.4240(6)
_cell_length_b 8.8424(2)
_cell_length_c 19.0704(4)
_cell_measurement_reflns_used 5655
_cell_measurement_temperature 150
_cell_measurement_theta_max 27
_cell_measurement_theta_min 5
_cell_volume 5064.08(18)
_computing_cell_refinement 'DENZO/SCALEPACK (Otwinowski & Minor, 1997)'
_computing_data_collection 'COLLECT (Nonius, 2001).'
_computing_data_reduction 'DENZO/SCALEPACK (Otwinowski & Minor, 1997)'
_computing_molecular_graphics 'CAMERON (Watkin et al., 1996)'
_computing_publication_material 'CRYSTALS (Betteridge et al., 2003)'
_computing_structure_refinement 'CRYSTALS (Betteridge et al., 2003)'
_computing_structure_solution 'SIR92 (Altomare et al., 1994)'
_diffrn_ambient_temperature 150
_diffrn_measured_fraction_theta_full 0.988
_diffrn_measured_fraction_theta_max 0.985
_diffrn_measurement_device Area
_diffrn_measurement_device_type 'Nonius KappaCCD'
_diffrn_measurement_method \w
_diffrn_radiation_monochromator graphite
_diffrn_radiation_type 'Mo K\a'
_diffrn_radiation_wavelength 0.71073
_diffrn_reflns_av_R_equivalents 0.025
_diffrn_reflns_limit_h_max 44
_diffrn_reflns_limit_h_min -44
_diffrn_reflns_limit_k_max 11
_diffrn_reflns_limit_k_min -10
_diffrn_reflns_limit_l_max 24
_diffrn_reflns_limit_l_min -24
_diffrn_reflns_number 26284
_diffrn_reflns_theta_full 25.011
_diffrn_reflns_theta_max 27.485
_diffrn_reflns_theta_min 5.122
_diffrn_standards_decay_% .
_diffrn_standards_interval_count .
_diffrn_standards_interval_time .
_diffrn_standards_number 0
_exptl_absorpt_coefficient_mu 0.372
_exptl_absorpt_correction_T_max 0.96
_exptl_absorpt_correction_T_min 0.85
_exptl_absorpt_correction_type multi-scan
_exptl_absorpt_process_details 'DENZO/SCALEPACK (Otwinowski & Minor, 1997)'
_exptl_crystal_colour yellow
_exptl_crystal_density_diffrn 1.323
_exptl_crystal_density_method 'not measured'
_exptl_crystal_description lath
_exptl_crystal_F_000 2128
_exptl_crystal_recrystallization_method 'Re-crystallisation from solvent: '
_exptl_crystal_size_max 0.400
_exptl_crystal_size_mid 0.200
_exptl_crystal_size_min 0.100
_refine_diff_density_max 0.36
_refine_diff_density_min -0.49
_refine_ls_extinction_method None
_refine_ls_goodness_of_fit_ref 0.8969
_refine_ls_hydrogen_treatment constr
_refine_ls_matrix_type full
_refine_ls_number_parameters 316
_refine_ls_number_reflns 5733
_refine_ls_number_restraints 0
_refine_ls_R_factor_all 0.0570
_refine_ls_R_factor_gt 0.0420
_refine_ls_shift/su_max 0.0007884
_refine_ls_shift/su_mean 0.0000337
_refine_ls_structure_factor_coef Fsqd
_refine_ls_weighting_details
;
 Method, part 1, Chebychev polynomial, (Watkin, 1994, Prince, 1982) 
 [weight] = 1.0/[A~0~*T~0~(x)+A~1~*T~1~(x) ... +A~n-1~]*T~n-1~(x)] 
 where A~i~ are the Chebychev coefficients listed below and x= Fcalc/Fmax 
 Method = Robust Weighting (Prince, 1982) 
 W = [weight] * [1-(deltaF/6*sigmaF)^2^]^2^ 
 A~i~ are: 
 23.5 35.1 17.2 4.40 
;
_refine_ls_weighting_scheme calc
_refine_ls_wR_factor_all 0.1143
_refine_ls_wR_factor_gt 0.1005
_refine_ls_wR_factor_ref 0.1143
_reflns_limit_h_max 38
_reflns_limit_h_min -44
_reflns_limit_k_max 11
_reflns_limit_k_min 0
_reflns_limit_l_max 24
_reflns_limit_l_min 0
_reflns_number_gt 4614
_reflns_number_total 5734
_reflns_threshold_expression I>2.0\s(I)
_oxford_diffrn_Wilson_B_factor 2.22
_oxford_diffrn_Wilson_scale 20.16
_oxford_refine_ls_r_factor_ref 0.0570
_oxford_refine_ls_scale 0.21886(14)
_oxford_reflns_number_all 5734
_oxford_reflns_threshold_expression_ref I>-3.0\s(I)
_oxford_structure_analysis_title 106fmc11
_cod_data_source_file c5cc04094a2.cif
_cod_data_source_block 4
_cod_depositor_comments
;
The following automatic conversions were performed:

'_chemical_melting_point' value 'not measured' was changed to '?' -
the value is undefined or not given.

'_atom_sites_solution_primary' value 'Direct' changed to 'direct'
according to the built-in table from CIF Core dictionary named
'cif_core.dic' version 2.4.1 from 2010-06-29.

'_exptl_crystal_density_meas' value 'not measured' was changed to '?'
- the value is perceived as not measured.

Automatic conversion script
Id: cif_fix_values 3392 2015-05-12 13:50:21Z andrius 
;
_cod_original_sg_symbol_H-M 'C 1 2/c 1 '
_cod_original_formula_sum 'C30 H32 O4 Ti1'
_cod_database_code 7117483

loop_
_symmetry_equiv_pos_as_xyz
x,y,z
-x,-y,-z
x+1/2,y+1/2,z
-x+1/2,-y+1/2,-z
-x,y,-z+1/2
x,-y,z+1/2
-x+1/2,y+1/2,-z+1/2
x+1/2,-y+1/2,z+1/2

loop_
_atom_site_label
_atom_site_type_symbol
_atom_site_fract_x
_atom_site_fract_y
_atom_site_fract_z
_atom_site_U_iso_or_equiv
_atom_site_occupancy
_atom_site_adp_type
_atom_site_refinement_flags_posn
_atom_site_refinement_flags_adp
_atom_site_refinement_flags_occupancy
_atom_site_disorder_assembly
_atom_site_disorder_group
_atom_site_attached_hydrogens
C1 C 0.44675(6) 0.4728(2) 0.49549(12) 0.0301 1.0000 Uani . . . . . .
C2 C 0.44137(6) 0.3569(2) 0.44010(12) 0.0297 1.0000 Uani . . . . . .
C3 C 0.44973(6) 0.2130(2) 0.47756(12) 0.0288 1.0000 Uani . . . . . .
C4 C 0.46395(6) 0.2396(2) 0.56170(12) 0.0283 1.0000 Uani . . . . . .
C5 C 0.45265(6) 0.1641(2) 0.61669(12) 0.0302 1.0000 Uani . . . . . .
C6 C 0.44403(7) 0.2784(3) 0.65903(11) 0.0319 1.0000 Uani . . . . . .
C7 C 0.44755(7) 0.4233(3) 0.63169(12) 0.0320 1.0000 Uani . . . . . .
C8 C 0.46129(6) 0.4021(2) 0.57195(12) 0.0296 1.0000 Uani . . . . . .
C9 C 0.43979(7) 0.6391(3) 0.47684(15) 0.0370 1.0000 Uani . . . . . .
C10 C 0.42762(8) 0.3831(3) 0.35372(13) 0.0382 1.0000 Uani . . . . . .
C11 C 0.44581(8) 0.0661(3) 0.43562(13) 0.0352 1.0000 Uani . . . . . .
C12 C 0.45293(8) -0.0033(3) 0.62948(14) 0.0376 1.0000 Uani . . . . . .
C13 C 0.43030(8) 0.2513(3) 0.72181(13) 0.0402 1.0000 Uani . . . . . .
C14 C 0.43956(8) 0.5706(3) 0.66200(14) 0.0418 1.0000 Uani . . . . . .
C15 C 0.34211(6) 0.1318(2) 0.40525(11) 0.0255 1.0000 Uani . . . . . .
C16 C 0.30614(7) 0.0288(2) 0.34618(12) 0.0302 1.0000 Uani . . . . . .
C17 C 0.25980(7) 0.0939(2) 0.31219(12) 0.0266 1.0000 Uani . . . . . .
C18 C 0.24807(7) 0.1834(2) 0.35923(12) 0.0294 1.0000 Uani . . . . . .
C19 C 0.20500(7) 0.2374(2) 0.32876(14) 0.0339 1.0000 Uani . . . . . .
C20 C 0.17313(7) 0.2033(3) 0.24988(14) 0.0350 1.0000 Uani . . . . . .
C21 C 0.18439(7) 0.1153(3) 0.20311(13) 0.0363 1.0000 Uani . . . . . .
C22 C 0.22745(7) 0.0604(3) 0.23395(12) 0.0321 1.0000 Uani . . . . . .
C23 C 0.33515(6) 0.4528(2) 0.51183(11) 0.0276 1.0000 Uani . . . . . .
C24 C 0.29521(7) 0.5395(3) 0.50309(13) 0.0339 1.0000 Uani . . . . . .
C25 C 0.30957(6) 0.6707(2) 0.56145(12) 0.0279 1.0000 Uani . . . . . .
C26 C 0.32500(8) 0.8053(3) 0.54583(13) 0.0360 1.0000 Uani . . . . . .
C27 C 0.33995(9) 0.9223(3) 0.60161(15) 0.0409 1.0000 Uani . . . . . .
C28 C 0.33991(8) 0.9047(3) 0.67357(14) 0.0391 1.0000 Uani . . . . . .
C29 C 0.32442(9) 0.7727(3) 0.68929(14) 0.0409 1.0000 Uani . . . . . .
C30 C 0.30923(8) 0.6568(2) 0.63352(13) 0.0344 1.0000 Uani . . . . . .
Ti1 Ti 0.396258(11) 0.30589(4) 0.509349(19) 0.0233 1.0000 Uani . . . . . .
O1 O 0.34416(4) 0.26897(15) 0.38859(8) 0.0264 1.0000 Uani . . . . . .
O2 O 0.37101(5) 0.08240(15) 0.47381(8) 0.0275 1.0000 Uani . . . . . .
O3 O 0.34252(5) 0.31720(16) 0.53712(8) 0.0282 1.0000 Uani . . . . . .
O4 O 0.36242(5) 0.51409(16) 0.49349(8) 0.0283 1.0000 Uani . . . . . .
H93 H 0.4184 0.6812 0.4885 0.0561 1.0000 Uiso R . . . . .
H91 H 0.4668 0.6936 0.5070 0.0566 1.0000 Uiso R . . . . .
H92 H 0.4293 0.6576 0.4210 0.0570 1.0000 Uiso R . . . . .
H101 H 0.4228 0.2912 0.3246 0.0581 1.0000 Uiso R . . . . .
H103 H 0.4505 0.4372 0.3491 0.0584 1.0000 Uiso R . . . . .
H102 H 0.4014 0.4432 0.3277 0.0583 1.0000 Uiso R . . . . .
H112 H 0.4462 -0.0162 0.4694 0.0525 1.0000 Uiso R . . . . .
H111 H 0.4706 0.0539 0.4248 0.0532 1.0000 Uiso R . . . . .
H113 H 0.4182 0.0641 0.3857 0.0532 1.0000 Uiso R . . . . .
H122 H 0.4407 -0.0283 0.6637 0.0567 1.0000 Uiso R . . . . .
H123 H 0.4824 -0.0410 0.6553 0.0574 1.0000 Uiso R . . . . .
H121 H 0.4366 -0.0566 0.5802 0.0572 1.0000 Uiso R . . . . .
H133 H 0.4043 0.3091 0.7096 0.0611 1.0000 Uiso R . . . . .
H131 H 0.4541 0.2813 0.7740 0.0607 1.0000 Uiso R . . . . .
H132 H 0.4240 0.1463 0.7236 0.0611 1.0000 Uiso R . . . . .
H141 H 0.4379 0.6516 0.6282 0.0631 1.0000 Uiso R . . . . .
H143 H 0.4624 0.5930 0.7163 0.0638 1.0000 Uiso R . . . . .
H142 H 0.4114 0.5665 0.6622 0.0628 1.0000 Uiso R . . . . .
H162 H 0.3080 -0.0660 0.3733 0.0361 1.0000 Uiso R . . . . .
H161 H 0.3126 0.0095 0.3015 0.0366 1.0000 Uiso R . . . . .
H181 H 0.2697 0.2066 0.4127 0.0355 1.0000 Uiso R . . . . .
H191 H 0.1972 0.2970 0.3608 0.0412 1.0000 Uiso R . . . . .
H201 H 0.1437 0.2410 0.2291 0.0423 1.0000 Uiso R . . . . .
H211 H 0.1629 0.0930 0.1501 0.0448 1.0000 Uiso R . . . . .
H221 H 0.2348 -0.0003 0.2019 0.0393 1.0000 Uiso R . . . . .
H241 H 0.2760 0.4706 0.5118 0.0413 1.0000 Uiso R . . . . .
H242 H 0.2799 0.5793 0.4499 0.0411 1.0000 Uiso R . . . . .
H261 H 0.3248 0.8171 0.4961 0.0435 1.0000 Uiso R . . . . .
H271 H 0.3503 1.0128 0.5909 0.0489 1.0000 Uiso R . . . . .
H281 H 0.3503 0.9835 0.7120 0.0478 1.0000 Uiso R . . . . .
H291 H 0.3240 0.7625 0.7373 0.0497 1.0000 Uiso R . . . . .
H301 H 0.2988 0.5669 0.6444 0.0407 1.0000 Uiso R . . . . .

loop_
_atom_site_aniso_label
_atom_site_aniso_U_11
_atom_site_aniso_U_22
_atom_site_aniso_U_33
_atom_site_aniso_U_23
_atom_site_aniso_U_13
_atom_site_aniso_U_12
C1 0.0233(9) 0.0333(11) 0.0341(10) 0.0016(8) 0.0144(8) -0.0034(8)
C2 0.0224(9) 0.0379(11) 0.0310(10) 0.0031(8) 0.0148(8) -0.0020(8)
C3 0.0230(9) 0.0353(11) 0.0291(9) 0.0009(8) 0.0134(8) 0.0003(8)
C4 0.0209(8) 0.0353(10) 0.0278(9) 0.0019(8) 0.0112(7) 0.0023(7)
C5 0.0230(9) 0.0376(11) 0.0252(9) 0.0043(8) 0.0081(7) 0.0007(8)
C6 0.0249(9) 0.0441(12) 0.0215(8) -0.0016(8) 0.0073(7) -0.0018(8)
C7 0.0258(9) 0.0398(12) 0.0263(9) -0.0052(8) 0.0095(8) -0.0042(8)
C8 0.0206(8) 0.0357(11) 0.0292(9) -0.0022(8) 0.0097(8) -0.0042(8)
C9 0.0333(11) 0.0326(11) 0.0465(12) 0.0035(9) 0.0205(10) -0.0029(9)
C10 0.0384(11) 0.0475(13) 0.0332(11) 0.0059(9) 0.0209(9) 0.0011(10)
C11 0.0366(11) 0.0365(11) 0.0374(11) -0.0003(9) 0.0219(9) 0.0040(9)
C12 0.0377(11) 0.0396(12) 0.0344(11) 0.0102(9) 0.0167(9) 0.0040(9)
C13 0.0405(12) 0.0550(14) 0.0267(10) -0.0003(10) 0.0177(9) -0.0014(10)
C14 0.0389(12) 0.0449(13) 0.0364(11) -0.0128(10) 0.0145(10) -0.0044(10)
C15 0.0279(9) 0.0279(9) 0.0258(9) -0.0021(7) 0.0172(8) 0.0012(7)
C16 0.0342(10) 0.0279(10) 0.0284(9) -0.0040(8) 0.0151(8) -0.0011(8)
C17 0.0311(9) 0.0247(9) 0.0269(9) -0.0026(7) 0.0165(8) -0.0066(7)
C18 0.0314(9) 0.0304(10) 0.0281(9) -0.0060(8) 0.0159(8) -0.0064(8)
C19 0.0389(11) 0.0298(10) 0.0405(11) -0.0061(9) 0.0252(10) -0.0037(8)
C20 0.0299(10) 0.0333(11) 0.0419(11) 0.0019(9) 0.0175(9) -0.0001(8)
C21 0.0334(11) 0.0401(12) 0.0305(10) -0.0043(9) 0.0119(9) -0.0065(9)
C22 0.0342(10) 0.0355(11) 0.0275(9) -0.0064(8) 0.0160(8) -0.0031(8)
C23 0.0263(9) 0.0317(10) 0.0232(8) -0.0054(7) 0.0109(7) -0.0032(8)
C24 0.0265(9) 0.0415(12) 0.0323(10) -0.0072(9) 0.0132(8) -0.0001(8)
C25 0.0252(9) 0.0314(10) 0.0287(9) 0.0001(8) 0.0144(8) 0.0042(7)
C26 0.0478(12) 0.0346(11) 0.0346(10) 0.0042(9) 0.0273(10) 0.0025(9)
C27 0.0526(14) 0.0294(11) 0.0508(13) 0.0011(10) 0.0333(12) -0.0019(10)
C28 0.0490(13) 0.0298(11) 0.0410(12) -0.0058(9) 0.0240(11) 0.0010(9)
C29 0.0604(15) 0.0369(12) 0.0325(11) 0.0013(9) 0.0283(11) 0.0041(10)
C30 0.0463(12) 0.0272(10) 0.0393(11) 0.0014(8) 0.0284(10) -0.0006(9)
Ti1 0.02228(16) 0.02608(17) 0.02219(16) -0.00008(13) 0.01132(13) -0.00130(13)
O1 0.0272(7) 0.0273(7) 0.0244(6) 0.0000(5) 0.0122(5) -0.0010(5)
O2 0.0300(7) 0.0265(7) 0.0255(6) 0.0008(5) 0.0132(6) -0.0011(5)
O3 0.0286(7) 0.0329(7) 0.0269(7) -0.0016(6) 0.0164(6) -0.0019(6)
O4 0.0277(7) 0.0283(7) 0.0308(7) -0.0024(6) 0.0158(6) -0.0008(5)

loop_
_atom_type_symbol
_atom_type_scat_dispersion_real
_atom_type_scat_dispersion_imag
_atom_type_scat_Cromer_Mann_a1
_atom_type_scat_Cromer_Mann_b1
_atom_type_scat_Cromer_Mann_a2
_atom_type_scat_Cromer_Mann_b2
_atom_type_scat_Cromer_Mann_a3
_atom_type_scat_Cromer_Mann_b3
_atom_type_scat_Cromer_Mann_a4
_atom_type_scat_Cromer_Mann_b4
_atom_type_scat_Cromer_Mann_c
_atom_type_scat_source
Ti 0.2776 0.4457 9.7595 7.8508 7.3558 0.5000 1.6991 35.6338 1.9021 116.1050 1.2807 'International Tables Vol C 4.2.6.8 and 6.1.1.4'
C 0.0033 0.0016 2.3100 20.8439 1.0200 10.2075 1.5886 0.5687 0.8650 51.6512 0.2156 'International Tables Vol C 4.2.6.8 and 6.1.1.4'
O 0.0106 0.0060 3.0485 13.2771 2.2868 5.7011 1.5463 0.3239 0.8670 32.9089 0.2508 'International Tables Vol C 4.2.6.8 and 6.1.1.4'
H 0.0000 0.0000 0.4930 10.5109 0.3229 26.1257 0.1402 3.1424 0.0408 57.7998 0.0030 'International Tables Vol C 4.2.6.8 and 6.1.1.4'

loop_
_geom_angle_atom_site_label_1
_geom_angle_site_symmetry_1
_geom_angle_atom_site_label_2
_geom_angle_site_symmetry_2
_geom_angle_atom_site_label_3
_geom_angle_site_symmetry_3
_geom_angle
_geom_angle_publ_flag
C2 . C1 . C8 . 107.21(18) yes
C2 . C1 . C9 . 125.65(19) yes
C8 . C1 . C9 . 127.1(2) yes
C2 . C1 . Ti1 . 78.40(12) yes
C8 . C1 . Ti1 . 61.93(10) yes
C9 . C1 . Ti1 . 126.11(14) yes
C1 . C2 . C3 . 110.66(18) yes
C1 . C2 . C10 . 124.5(2) yes
C3 . C2 . C10 . 124.9(2) yes
C1 . C2 . Ti1 . 68.20(11) yes
C3 . C2 . Ti1 . 66.48(10) yes
C10 . C2 . Ti1 . 131.37(14) yes
C2 . C3 . C4 . 106.71(18) yes
C2 . C3 . C11 . 124.50(18) yes
C4 . C3 . C11 . 128.75(19) yes
C2 . C3 . Ti1 . 79.92(12) yes
C4 . C3 . Ti1 . 62.68(10) yes
C11 . C3 . Ti1 . 124.34(14) yes
C3 . C4 . C5 . 131.44(19) yes
C3 . C4 . C8 . 107.40(17) yes
C5 . C4 . C8 . 107.48(17) yes
C3 . C4 . Ti1 . 79.92(11) yes
C5 . C4 . Ti1 . 81.13(11) yes
C8 . C4 . Ti1 . 70.39(11) yes
C4 . C5 . C6 . 106.85(19) yes
C4 . C5 . C12 . 126.2(2) yes
C6 . C5 . C12 . 126.86(19) yes
C4 . C5 . Ti1 . 61.85(10) yes
C6 . C5 . Ti1 . 78.67(12) yes
C12 . C5 . Ti1 . 126.77(15) yes
C5 . C6 . C7 . 111.00(18) yes
C5 . C6 . C13 . 125.1(2) yes
C7 . C6 . C13 . 123.8(2) yes
C5 . C6 . Ti1 . 67.90(11) yes
C7 . C6 . Ti1 . 67.63(11) yes
C13 . C6 . Ti1 . 129.26(14) yes
C6 . C7 . C8 . 107.11(18) yes
C6 . C7 . C14 . 125.4(2) yes
C8 . C7 . C14 . 127.5(2) yes
C6 . C7 . Ti1 . 78.97(12) yes
C8 . C7 . Ti1 . 62.60(10) yes
C14 . C7 . Ti1 . 124.74(15) yes
C4 . C8 . C7 . 107.47(18) yes
C4 . C8 . C1 . 107.88(17) yes
C7 . C8 . C1 . 131.29(19) yes
C4 . C8 . Ti1 . 69.49(11) yes
C7 . C8 . Ti1 . 80.47(11) yes
C1 . C8 . Ti1 . 81.69(12) yes
C1 . C9 . H93 . 112.5 no
C1 . C9 . H91 . 110.9 no
H93 . C9 . H91 . 107.6 no
C1 . C9 . H92 . 111.1 no
H93 . C9 . H92 . 106.3 no
H91 . C9 . H92 . 108.2 no
C2 . C10 . H101 . 112.5 no
C2 . C10 . H103 . 110.3 no
H101 . C10 . H103 . 106.8 no
C2 . C10 . H102 . 111.6 no
H101 . C10 . H102 . 108.7 no
H103 . C10 . H102 . 106.6 no
C3 . C11 . H112 . 109.2 no
C3 . C11 . H111 . 110.4 no
H112 . C11 . H111 . 109.2 no
C3 . C11 . H113 . 109.4 no
H112 . C11 . H113 . 109.3 no
H111 . C11 . H113 . 109.4 no
C5 . C12 . H122 . 111.6 no
C5 . C12 . H123 . 110.6 no
H122 . C12 . H123 . 106.3 no
C5 . C12 . H121 . 112.0 no
H122 . C12 . H121 . 108.3 no
H123 . C12 . H121 . 107.8 no
C6 . C13 . H133 . 109.9 no
C6 . C13 . H131 . 109.8 no
H133 . C13 . H131 . 108.9 no
C6 . C13 . H132 . 110.3 no
H133 . C13 . H132 . 109.0 no
H131 . C13 . H132 . 108.8 no
C7 . C14 . H141 . 110.9 no
C7 . C14 . H143 . 112.5 no
H141 . C14 . H143 . 108.7 no
C7 . C14 . H142 . 109.9 no
H141 . C14 . H142 . 107.5 no
H143 . C14 . H142 . 107.2 no
C16 . C15 . Ti1 . 173.83(13) yes
C16 . C15 . O1 . 121.25(17) yes
Ti1 . C15 . O1 . 59.60(10) yes
C16 . C15 . O2 . 120.32(17) yes
Ti1 . C15 . O2 . 59.13(10) yes
O1 . C15 . O2 . 118.42(17) yes
C15 . C16 . C17 . 113.54(16) yes
C15 . C16 . H162 . 107.9 no
C17 . C16 . H162 . 109.9 no
C15 . C16 . H161 . 107.3 no
C17 . C16 . H161 . 109.2 no
H162 . C16 . H161 . 108.9 no
C16 . C17 . C18 . 121.10(17) yes
C16 . C17 . C22 . 120.19(18) yes
C18 . C17 . C22 . 118.66(19) yes
C17 . C18 . C19 . 120.79(19) yes
C17 . C18 . H181 . 119.6 no
C19 . C18 . H181 . 119.6 no
C18 . C19 . C20 . 119.62(19) yes
C18 . C19 . H191 . 120.5 no
C20 . C19 . H191 . 119.9 no
C19 . C20 . C21 . 120.0(2) yes
C19 . C20 . H201 . 119.4 no
C21 . C20 . H201 . 120.6 no
C20 . C21 . C22 . 120.3(2) yes
C20 . C21 . H211 . 119.8 no
C22 . C21 . H211 . 119.9 no
C17 . C22 . C21 . 120.63(19) yes
C17 . C22 . H221 . 119.5 no
C21 . C22 . H221 . 119.8 no
C24 . C23 . Ti1 . 173.48(14) yes
C24 . C23 . O3 . 121.53(18) yes
Ti1 . C23 . O3 . 60.11(10) yes
C24 . C23 . O4 . 120.49(19) yes
Ti1 . C23 . O4 . 58.25(10) yes
O3 . C23 . O4 . 117.97(18) yes
C23 . C24 . C25 . 110.83(16) yes
C23 . C24 . H241 . 108.7 no
C25 . C24 . H241 . 111.1 no
C23 . C24 . H242 . 107.7 no
C25 . C24 . H242 . 108.2 no
H241 . C24 . H242 . 110.3 no
C24 . C25 . C26 . 121.28(19) yes
C24 . C25 . C30 . 120.19(19) yes
C26 . C25 . C30 . 118.48(19) yes
C25 . C26 . C27 . 120.61(19) yes
C25 . C26 . H261 . 119.3 no
C27 . C26 . H261 . 120.1 no
C26 . C27 . C28 . 119.8(2) yes
C26 . C27 . H271 . 120.4 no
C28 . C27 . H271 . 119.8 no
C27 . C28 . C29 . 120.0(2) yes
C27 . C28 . H281 . 120.2 no
C29 . C28 . H281 . 119.8 no
C28 . C29 . C30 . 120.2(2) yes
C28 . C29 . H291 . 119.5 no
C30 . C29 . H291 . 120.3 no
C25 . C30 . C29 . 120.9(2) yes
C25 . C30 . H301 . 119.0 no
C29 . C30 . H301 . 120.0 no
C3 . Ti1 . C7 . 96.11(7) yes
C3 . Ti1 . C5 . 67.96(7) yes
C7 . Ti1 . C5 . 58.73(8) yes
C3 . Ti1 . C1 . 58.93(7) yes
C7 . Ti1 . C1 . 66.81(7) yes
C5 . Ti1 . C1 . 95.11(7) yes
C3 . Ti1 . C15 . 87.34(7) yes
C7 . Ti1 . C15 . 164.98(7) yes
C5 . Ti1 . C15 . 109.85(7) yes
C1 . Ti1 . C15 . 126.61(7) yes
C3 . Ti1 . C23 . 164.15(7) yes
C7 . Ti1 . C23 . 89.01(7) yes
C5 . Ti1 . C23 . 126.89(7) yes
C1 . Ti1 . C23 . 110.26(7) yes
C15 . Ti1 . C23 . 91.57(6) yes
C3 . Ti1 . C6 . 95.69(7) yes
C7 . Ti1 . C6 . 33.41(7) yes
C5 . Ti1 . C6 . 33.43(7) yes
C1 . Ti1 . C6 . 94.46(7) yes
C15 . Ti1 . C6 . 131.79(7) yes
C3 . Ti1 . C2 . 33.61(7) yes
C7 . Ti1 . C2 . 94.81(7) yes
C5 . Ti1 . C2 . 95.31(7) yes
C1 . Ti1 . C2 . 33.40(7) yes
C15 . Ti1 . C2 . 96.08(6) yes
C3 . Ti1 . C8 . 62.84(7) yes
C7 . Ti1 . C8 . 36.93(7) yes
C5 . Ti1 . C8 . 62.36(8) yes
C1 . Ti1 . C8 . 36.38(7) yes
C15 . Ti1 . C8 . 150.12(7) yes
C3 . Ti1 . C4 . 37.41(7) yes
C7 . Ti1 . C4 . 62.54(8) yes
C5 . Ti1 . C4 . 37.02(7) yes
C1 . Ti1 . C4 . 62.08(8) yes
C15 . Ti1 . C4 . 115.33(7) yes
C3 . Ti1 . O1 . 91.09(6) yes
C7 . Ti1 . O1 . 162.73(7) yes
C5 . Ti1 . O1 . 138.41(7) yes
C1 . Ti1 . O1 . 104.30(6) yes
C15 . Ti1 . O1 . 30.61(6) yes
C3 . Ti1 . O2 . 80.97(6) yes
C7 . Ti1 . O2 . 135.33(7) yes
C5 . Ti1 . O2 . 79.58(6) yes
C1 . Ti1 . O2 . 137.95(6) yes
C15 . Ti1 . O2 . 30.82(6) yes
C3 . Ti1 . O3 . 162.13(7) yes
C7 . Ti1 . O3 . 93.07(6) yes
C5 . Ti1 . O3 . 104.48(6) yes
C1 . Ti1 . O3 . 138.93(6) yes
C15 . Ti1 . O3 . 80.02(6) yes
C3 . Ti1 . O4 . 135.39(6) yes
C7 . Ti1 . O4 . 81.54(7) yes
C5 . Ti1 . O4 . 137.88(7) yes
C1 . Ti1 . O4 . 80.01(6) yes
C15 . Ti1 . O4 . 106.20(6) yes
C23 . Ti1 . C6 . 96.80(7) yes
C23 . Ti1 . C2 . 131.15(7) yes
C6 . Ti1 . C2 . 112.53(7) yes
C23 . Ti1 . C8 . 116.51(7) yes
C6 . Ti1 . C8 . 58.53(7) yes
C2 . Ti1 . C8 . 58.35(7) yes
C23 . Ti1 . C4 . 151.48(7) yes
C6 . Ti1 . C4 . 58.70(7) yes
C2 . Ti1 . C4 . 58.65(7) yes
C8 . Ti1 . C4 . 40.12(8) yes
C23 . Ti1 . O1 . 80.15(6) yes
C6 . Ti1 . O1 . 160.91(6) yes
C2 . Ti1 . O1 . 82.56(6) yes
C8 . Ti1 . O1 . 139.53(7) yes
C4 . Ti1 . O1 . 127.87(7) yes
C23 . Ti1 . O2 . 105.80(6) yes
C6 . Ti1 . O2 . 102.13(6) yes
C2 . Ti1 . O2 . 105.02(6) yes
C8 . Ti1 . O2 . 134.51(7) yes
C4 . Ti1 . O2 . 94.42(7) yes
C23 . Ti1 . O3 . 30.65(6) yes
C6 . Ti1 . O3 . 83.65(6) yes
C2 . Ti1 . O3 . 160.01(6) yes
C8 . Ti1 . O3 . 129.38(7) yes
C4 . Ti1 . O3 . 140.61(7) yes
C23 . Ti1 . O4 . 30.69(6) yes
C6 . Ti1 . O4 . 104.75(6) yes
C2 . Ti1 . O4 . 101.88(6) yes
C8 . Ti1 . O4 . 94.98(7) yes
C4 . Ti1 . O4 . 135.07(7) yes
O1 . Ti1 . O2 . 61.31(5) yes
O1 . Ti1 . O3 . 84.46(5) yes
O2 . Ti1 . O3 . 81.72(5) yes
O1 . Ti1 . O4 . 82.31(5) yes
O2 . Ti1 . O4 . 130.51(5) yes
O3 . Ti1 . O4 . 61.20(5) yes
Ti1 . O1 . C15 . 89.79(11) yes
Ti1 . O2 . C15 . 90.05(11) yes
Ti1 . O3 . C23 . 89.24(11) yes
Ti1 . O4 . C23 . 91.06(12) yes

loop_
_geom_bond_atom_site_label_1
_geom_bond_site_symmetry_1
_geom_bond_atom_site_label_2
_geom_bond_site_symmetry_2
_geom_bond_distance
_geom_bond_publ_flag
C1 . C2 . 1.418(3) yes
C1 . C8 . 1.433(3) yes
C1 . C9 . 1.504(3) yes
C1 . Ti1 . 2.391(2) yes
C2 . C3 . 1.418(3) yes
C2 . C10 . 1.493(3) yes
C2 . Ti1 . 2.5229(19) yes
C3 . C4 . 1.450(3) yes
C3 . C11 . 1.497(3) yes
C3 . Ti1 . 2.3496(19) yes
C4 . C5 . 1.448(3) yes
C4 . C8 . 1.459(3) yes
C4 . Ti1 . 2.1202(19) yes
C5 . C6 . 1.413(3) yes
C5 . C12 . 1.500(3) yes
C5 . Ti1 . 2.376(2) yes
C6 . C7 . 1.411(3) yes
C6 . C13 . 1.506(3) yes
C6 . Ti1 . 2.5144(19) yes
C7 . C8 . 1.443(3) yes
C7 . C14 . 1.504(3) yes
C7 . Ti1 . 2.369(2) yes
C8 . Ti1 . 2.1324(19) yes
C9 . H93 . 0.944 no
C9 . H91 . 0.952 no
C9 . H92 . 0.957 no
C10 . H101 . 0.952 no
C10 . H103 . 0.961 no
C10 . H102 . 0.953 no
C11 . H112 . 0.968 no
C11 . H111 . 0.978 no
C11 . H113 . 0.962 no
C12 . H122 . 0.959 no
C12 . H123 . 0.947 no
C12 . H121 . 0.952 no
C13 . H133 . 0.955 no
C13 . H131 . 0.966 no
C13 . H132 . 0.958 no
C14 . H141 . 0.946 no
C14 . H143 . 0.967 no
C14 . H142 . 0.973 no
C15 . C16 . 1.506(3) yes
C15 . Ti1 . 2.484(2) yes
C15 . O1 . 1.265(2) yes
C15 . O2 . 1.272(2) yes
C16 . C17 . 1.512(3) yes
C16 . H162 . 0.970 no
C16 . H161 . 0.995 no
C17 . C18 . 1.396(3) yes
C17 . C22 . 1.389(3) yes
C18 . C19 . 1.386(3) yes
C18 . H181 . 0.945 no
C19 . C20 . 1.394(3) yes
C19 . H191 . 0.941 no
C20 . C21 . 1.375(3) yes
C20 . H201 . 0.951 no
C21 . C22 . 1.388(3) yes
C21 . H211 . 0.936 no
C22 . H221 . 0.937 no
C23 . C24 . 1.510(3) yes
C23 . Ti1 . 2.492(2) yes
C23 . O3 . 1.271(2) yes
C23 . O4 . 1.272(2) yes
C24 . C25 . 1.514(3) yes
C24 . H241 . 0.970 no
C24 . H242 . 0.953 no
C25 . C26 . 1.394(3) yes
C25 . C30 . 1.386(3) yes
C26 . C27 . 1.389(3) yes
C26 . H261 . 0.950 no
C27 . C28 . 1.382(3) yes
C27 . H271 . 0.939 no
C28 . C29 . 1.376(3) yes
C28 . H281 . 0.945 no
C29 . C30 . 1.383(3) yes
C29 . H291 . 0.928 no
C30 . H301 . 0.936 no
Ti1 . O1 . 2.1421(13) yes
Ti1 . O2 . 2.1318(14) yes
Ti1 . O3 . 2.1610(14) yes
Ti1 . O4 . 2.1196(14) yes

loop_
_geom_hbond_atom_site_label_D
_geom_hbond_site_symmetry_D
_geom_hbond_atom_site_label_H
_geom_hbond_site_symmetry_H
_geom_hbond_atom_site_label_A
_geom_hbond_site_symmetry_A
_geom_hbond_angle_DHA
_geom_hbond_distance_DH
_geom_hbond_distance_HA
_geom_hbond_distance_DA
_geom_hbond_publ_flag
C21 . H211 . O4 7_545 154.06(6) 0.936 2.532 3.398(3) yes
